data_7219071
loop_
_publ_author_name
'Dong, Ruoting'
'Chen, Xinli'
'Li, Qianhong'
'Hu, Mingyuan'
'Huang, Lanfen'
'Li, Chuwen'
'Shen, Moyuan'
'Deng, Hong'

_publ_section_title
;
 ((1H-tetrazol-5-yl) methyl) pyridine-based metal coordination complexes:
 in situ tetrazole synthesis, crystal structures, luminescence properties
;
_journal_issue 6
_journal_name_full CrystEngComm
_journal_page_first 1305
_journal_paper_doi 10.1039/C4CE01981D
_journal_volume 17
_journal_year 2015
_chemical_formula_moiety 'C7 H6 Cu N5'
_chemical_formula_sum 'C7 H6 Cu N5'
_chemical_formula_weight 223.71
_chemical_name_systematic
;
?
;
_space_group_IT_number 4
_symmetry_cell_setting monoclinic
_symmetry_space_group_name_Hall 'P 2yb'
_symmetry_space_group_name_H-M 'P 1 21 1'
_atom_sites_solution_hydrogens geom
_atom_sites_solution_primary direct
_atom_sites_solution_secondary difmap
_audit_creation_method SHELXL-97
_audit_update_record
;
2009-01-08 deposited with the CCDC.
2014-12-15 downloaded from the CCDC.
;
_cell_angle_alpha 90.00
_cell_angle_beta 115.074(4)
_cell_angle_gamma 90.00
_cell_formula_units_Z 2
_cell_length_a 8.394(3)
_cell_length_b 5.7287(18)
_cell_length_c 9.350(3)
_cell_measurement_reflns_used 2452
_cell_measurement_temperature 296(2)
_cell_measurement_theta_max 27.78
_cell_measurement_theta_min 2.40
_cell_volume 407.2(2)
_computing_cell_refinement 'Apex2 (Bruker, 2005)'
_computing_data_collection 'Apex2 (Bruker, 2005)'
_computing_data_reduction 'Apex2 (Bruker, 2005)'
_computing_molecular_graphics 'SHELXTL 6.12'
_computing_publication_material 'SHELXTL 6.12'
_computing_structure_refinement 'SHELXTL 6.12'
_computing_structure_solution 'SHELXTL 6.12 (Bruker, 2000-2003)'
_diffrn_ambient_temperature 296(2)
_diffrn_measured_fraction_theta_full 0.981
_diffrn_measured_fraction_theta_max 0.981
_diffrn_measurement_device_type 'Bruker AXS SMART APEX CCD diffractometer'
_diffrn_measurement_method '\w scans'
_diffrn_radiation_monochromator graphite
_diffrn_radiation_source 'fine-focus sealed tube'
_diffrn_radiation_type MoK\a
_diffrn_radiation_wavelength 0.71073
_diffrn_reflns_av_R_equivalents 0.0278
_diffrn_reflns_av_sigmaI/netI 0.0510
_diffrn_reflns_limit_h_max 10
_diffrn_reflns_limit_h_min -10
_diffrn_reflns_limit_k_max 4
_diffrn_reflns_limit_k_min -7
_diffrn_reflns_limit_l_max 11
_diffrn_reflns_limit_l_min -12
_diffrn_reflns_number 2452
_diffrn_reflns_theta_full 27.78
_diffrn_reflns_theta_max 27.78
_diffrn_reflns_theta_min 2.40
_diffrn_standards_number 0
_exptl_absorpt_coefficient_mu 2.633
_exptl_absorpt_correction_T_max 0.5264
_exptl_absorpt_correction_T_min 0.4394
_exptl_absorpt_correction_type multi-scan
_exptl_absorpt_process_details 'Apex2 (Bruker, 2005)'
_exptl_crystal_colour colorless
_exptl_crystal_density_diffrn 1.824
_exptl_crystal_density_method 'not measured'
_exptl_crystal_description block
_exptl_crystal_F_000 224
_exptl_crystal_size_max 0.30
_exptl_crystal_size_mid 0.25
_exptl_crystal_size_min 0.20
_refine_diff_density_max 0.755
_refine_diff_density_min -0.466
_refine_diff_density_rms 0.083
_refine_ls_abs_structure_details 'Flack H D (1983), Acta Cryst. A39, 876-881'
_refine_ls_abs_structure_Flack 0.11(3)
_refine_ls_extinction_method none
_refine_ls_goodness_of_fit_ref 1.009
_refine_ls_hydrogen_treatment constr
_refine_ls_matrix_type full
_refine_ls_number_parameters 118
_refine_ls_number_reflns 1494
_refine_ls_number_restraints 1
_refine_ls_restrained_S_all 1.009
_refine_ls_R_factor_all 0.0510
_refine_ls_R_factor_gt 0.0370
_refine_ls_shift/su_max 0.061
_refine_ls_shift/su_mean 0.009
_refine_ls_structure_factor_coef Fsqd
_refine_ls_weighting_details 'calc w=1/[\s^2^(Fo^2^)+(0.0399P)^2^+0.1986P] where P=(Fo^2^+2Fc^2^)/3'
_refine_ls_weighting_scheme calc
_refine_ls_wR_factor_gt 0.0797
_refine_ls_wR_factor_ref 0.0866
_reflns_number_gt 1211
_reflns_number_total 1494
_reflns_threshold_expression >2sigma(I)
_cod_data_source_file c4ce01981d2.cif
_cod_data_source_block lb081104s06
_cod_depositor_comments 'Adding full bibliography for 7219071--7219076.cif.'
_cod_original_sg_symbol_H-M P2(1)
_cod_database_code 7219071

loop_
_symmetry_equiv_pos_as_xyz
'x, y, z'
'-x, y+1/2, -z'

loop_
_atom_site_label
_atom_site_type_symbol
_atom_site_fract_x
_atom_site_fract_y
_atom_site_fract_z
_atom_site_U_iso_or_equiv
_atom_site_adp_type
_atom_site_occupancy
_atom_site_symmetry_multiplicity
_atom_site_calc_flag
_atom_site_refinement_flags
Cu1 Cu -0.40711(7) 0.1448(3) 0.62377(6) 0.03464(18) Uani 1 1 d .
N5 N -0.1302(4) 0.1355(17) 0.6910(4) 0.0384(8) Uani 1 1 d .
C7 C -0.0127(7) 0.2677(9) 0.8095(6) 0.0329(11) Uani 1 1 d .
H7 H -0.0556 0.3678 0.8633 0.039 Uiso 1 1 calc R
C3 C 0.2259(6) 0.1194(19) 0.7708(6) 0.0435(16) Uani 1 1 d .
H3 H 0.3454 0.1142 0.7953 0.052 Uiso 1 1 calc R
C2 C 0.1081(8) -0.0188(13) 0.6481(7) 0.0528(17) Uani 1 1 d .
H2 H 0.1473 -0.1152 0.5896 0.063 Uiso 1 1 calc R
C1 C -0.0657(8) -0.0080(11) 0.6168(7) 0.0475(14) Uani 1 1 d .
H1 H -0.1434 -0.1062 0.5395 0.057 Uiso 1 1 calc R
C4 C 0.1660(6) 0.2619(9) 0.8546(6) 0.0297(11) Uani 1 1 d .
C5 C 0.2906(7) 0.3965(9) 0.9949(6) 0.0320(11) Uani 1 1 d .
H5A H 0.2298 0.5298 1.0123 0.038 Uiso 1 1 calc R
H5B H 0.3870 0.4545 0.9736 0.038 Uiso 1 1 calc R
C6 C 0.3632(9) 0.2472(13) 1.1420(9) 0.0245(15) Uani 1 1 d .
N4 N 0.3668(9) 0.0158(12) 1.1400(8) 0.0331(15) Uani 1 1 d .
N1 N 0.4304(7) 0.3348(9) 1.2890(7) 0.0237(14) Uani 1 1 d .
N3 N 0.4409(8) -0.0427(11) 1.2945(8) 0.0329(16) Uani 1 1 d .
N2 N 0.4800(4) 0.1435(16) 1.3831(3) 0.0274(6) Uani 1 1 d .

loop_
_atom_site_aniso_label
_atom_site_aniso_U_11
_atom_site_aniso_U_22
_atom_site_aniso_U_33
_atom_site_aniso_U_23
_atom_site_aniso_U_13
_atom_site_aniso_U_12
Cu1 0.0451(3) 0.0178(2) 0.0292(3) -0.0004(5) 0.0043(2) -0.0009(5)
N5 0.0356(18) 0.033(2) 0.0359(19) 0.001(4) 0.0048(15) 0.003(4)
C7 0.034(3) 0.032(3) 0.031(3) -0.006(2) 0.012(2) 0.000(2)
C3 0.037(2) 0.055(5) 0.033(2) -0.003(4) 0.009(2) 0.012(4)
C2 0.055(4) 0.057(4) 0.042(4) -0.015(3) 0.016(3) 0.012(3)
C1 0.047(4) 0.041(3) 0.040(3) -0.012(3) 0.004(3) 0.001(3)
C4 0.031(3) 0.029(3) 0.023(3) 0.0022(19) 0.006(2) -0.001(2)
C5 0.035(3) 0.023(2) 0.030(3) 0.0053(19) 0.007(2) -0.005(2)
C6 0.022(3) 0.025(3) 0.024(4) 0.001(3) 0.006(3) -0.004(3)
N4 0.047(3) 0.019(3) 0.025(3) 0.004(3) 0.007(3) 0.002(3)
N1 0.027(3) 0.017(3) 0.020(3) 0.002(2) 0.003(3) -0.001(2)
N3 0.044(4) 0.020(4) 0.029(4) 0.000(3) 0.009(3) -0.003(3)
N2 0.0326(16) 0.0135(13) 0.0299(17) -0.001(4) 0.0073(13) -0.001(4)

loop_
_atom_type_symbol
_atom_type_description
_atom_type_scat_dispersion_real
_atom_type_scat_dispersion_imag
_atom_type_scat_source
C C 0.0033 0.0016 'International Tables Vol C Tables 4.2.6.8 and 6.1.1.4'
H H 0.0000 0.0000 'International Tables Vol C Tables 4.2.6.8 and 6.1.1.4'
N N 0.0061 0.0033 'International Tables Vol C Tables 4.2.6.8 and 6.1.1.4'
Cu Cu 0.3201 1.2651 'International Tables Vol C Tables 4.2.6.8 and 6.1.1.4'

loop_
_geom_angle_atom_site_label_1
_geom_angle_atom_site_label_2
_geom_angle_atom_site_label_3
_geom_angle
_geom_angle_site_symmetry_1
_geom_angle_site_symmetry_3
N1 Cu1 N3 125.55(13) 2_547 2_557
N1 Cu1 N2 111.6(3) 2_547 1_454
N3 Cu1 N2 110.3(3) 2_557 1_454
N1 Cu1 N5 98.1(3) 2_547 .
N3 Cu1 N5 102.8(3) 2_557 .
N2 Cu1 N5 105.29(13) 1_454 .
C1 N5 C7 117.1(4) . .
C1 N5 Cu1 119.6(4) . .
C7 N5 Cu1 123.3(4) . .
N5 C7 C4 123.8(5) . .
N5 C7 H7 118.1 . .
C4 C7 H7 118.1 . .
C4 C3 C2 120.3(5) . .
C4 C3 H3 119.9 . .
C2 C3 H3 119.9 . .
C1 C2 C3 118.1(5) . .
C1 C2 H2 121.0 . .
C3 C2 H2 121.0 . .
N5 C1 C2 123.5(5) . .
N5 C1 H1 118.3 . .
C2 C1 H1 118.3 . .
C3 C4 C7 117.2(5) . .
C3 C4 C5 121.3(5) . .
C7 C4 C5 121.4(5) . .
C4 C5 C6 111.6(5) . .
C4 C5 H5A 109.3 . .
C6 C5 H5A 109.3 . .
C4 C5 H5B 109.3 . .
C6 C5 H5B 109.3 . .
H5A C5 H5B 108.0 . .
N1 C6 N4 112.7(8) . .
N1 C6 C5 123.5(6) . .
N4 C6 C5 123.8(8) . .
C6 N4 N3 103.7(7) . .
C6 N1 N2 104.0(6) . .
C6 N1 Cu1 132.8(5) . 2_557
N2 N1 Cu1 120.6(5) . 2_557
N2 N3 N4 110.8(7) . .
N2 N3 Cu1 121.6(6) . 2_547
N4 N3 Cu1 123.4(5) . 2_547
N3 N2 N1 108.9(3) . .
N3 N2 Cu1 125.3(7) . 1_656
N1 N2 Cu1 125.8(6) . 1_656

loop_
_geom_bond_atom_site_label_1
_geom_bond_atom_site_label_2
_geom_bond_distance
_geom_bond_site_symmetry_2
Cu1 N1 1.998(7) 2_547
Cu1 N3 2.013(7) 2_557
Cu1 N2 2.038(3) 1_454
Cu1 N5 2.136(3) .
N5 C1 1.329(8) .
N5 C7 1.359(7) .
C7 C4 1.376(7) .
C7 H7 0.9300 .
C3 C4 1.366(8) .
C3 C2 1.399(9) .
C3 H3 0.9300 .
C2 C1 1.363(8) .
C2 H2 0.9300 .
C1 H1 0.9300 .
C4 C5 1.499(7) .
C5 C6 1.511(9) .
C5 H5A 0.9700 .
C5 H5B 0.9700 .
C6 N1 1.342(9) .
C6 N4 1.326(5) .
N4 N3 1.351(8) .
N1 N2 1.356(10) .
N1 Cu1 1.998(7) 2_557
N3 N2 1.304(11) .
N3 Cu1 2.013(7) 2_547
N2 Cu1 2.038(3) 1_656
